data_4082645
loop_
_publ_author_name
'Hitzel, Sandra'
'F\"arber, Christian'
'Bruhn, Clemens'
'Siemeling, Ulrich'

_publ_section_title
;
 Reactions of [RuCl2(PPh3)3] with Nitron and with the &#x201C;Enders
 Carbene&#x201D;: Access to Ruthenium(III) NHC Complexes
;
_journal_issue 1
_journal_name_full Organometallics
_journal_page_first 425
_journal_paper_doi 10.1021/om401058e
_journal_volume 33
_journal_year 2014
_chemical_formula_moiety 'C20 H17 N4, C H4 O, Cl'
_chemical_formula_sum 'C21 H21 Cl N4 O'
_chemical_formula_weight 380.87
_chemical_name_systematic
; 
 ? 
;
_space_group_IT_number 14
_symmetry_cell_setting monoclinic
_symmetry_Int_Tables_number 14
_symmetry_space_group_name_Hall '-P 2ybc'
_symmetry_space_group_name_H-M 'P 1 21/c 1'
_atom_sites_solution_hydrogens geom
_atom_sites_solution_primary direct
_atom_sites_solution_secondary difmap
_audit_creation_method SHELXL-97
_cell_angle_alpha 90.00
_cell_angle_beta 97.194(6)
_cell_angle_gamma 90.00
_cell_formula_units_Z 4
_cell_length_a 13.6869(10)
_cell_length_b 10.0088(6)
_cell_length_c 14.2901(11)
_cell_measurement_reflns_used 6860
_cell_measurement_temperature 153(2)
_cell_measurement_theta_max 25.55
_cell_measurement_theta_min 2.49
_cell_volume 1942.2(2)
_computing_structure_refinement 'SHELXL-97 (Sheldrick, 1997)'
_computing_structure_solution 'SHELXS-97 (Sheldrick, 1990)'
_diffrn_ambient_temperature 153(2)
_diffrn_detector 'image plate (34 cm diameter)'
_diffrn_detector_area_resol_mean 6.67
_diffrn_detector_type STOE
_diffrn_measured_fraction_theta_full 0.999
_diffrn_measured_fraction_theta_max 0.999
_diffrn_measurement_details ' 96 frames, detector distance = 135 mm'
_diffrn_measurement_device '2-circle goniometer'
_diffrn_measurement_device_type 'STOE IPDS 2'
_diffrn_measurement_method 'rotation method'
_diffrn_radiation_collimation '0.5 mm diameter, multiple pinhole'
_diffrn_radiation_monochromator 'plane graphite'
_diffrn_radiation_polarisn_norm 0
_diffrn_radiation_type 'Mo K\a'
_diffrn_radiation_wavelength 0.71073
_diffrn_reflns_av_R_equivalents 0.0380
_diffrn_reflns_av_sigmaI/netI 0.0466
_diffrn_reflns_limit_h_max 16
_diffrn_reflns_limit_h_min -14
_diffrn_reflns_limit_k_max 11
_diffrn_reflns_limit_k_min -11
_diffrn_reflns_limit_l_max 16
_diffrn_reflns_limit_l_min -16
_diffrn_reflns_number 9692
_diffrn_reflns_theta_full 25.00
_diffrn_reflns_theta_max 25.00
_diffrn_reflns_theta_min 2.49
_diffrn_source 'sealed X-ray tube, 12 x 0.4 mm long-fine focus'
_diffrn_source_current 30
_diffrn_source_power 1.50
_diffrn_source_voltage 50
_diffrn_standards_decay_% none
_exptl_absorpt_coefficient_mu 0.215
_exptl_absorpt_correction_T_max 0.9879
_exptl_absorpt_correction_T_min 0.9416
_exptl_absorpt_correction_type integration
_exptl_absorpt_process_details 'X-red ver. 1.31 (Stoe & Cie. 2005)'
_exptl_crystal_colour colorless
_exptl_crystal_density_diffrn 1.303
_exptl_crystal_density_method 'not measured'
_exptl_crystal_description plate
_exptl_crystal_F_000 800
_exptl_crystal_size_max 0.51
_exptl_crystal_size_mid 0.08
_exptl_crystal_size_min 0.06
_refine_diff_density_max 0.169
_refine_diff_density_min -0.174
_refine_diff_density_rms 0.032
_refine_ls_extinction_method none
_refine_ls_goodness_of_fit_ref 0.892
_refine_ls_hydrogen_treatment mixed
_refine_ls_matrix_type full
_refine_ls_number_parameters 249
_refine_ls_number_reflns 3414
_refine_ls_number_restraints 0
_refine_ls_restrained_S_all 0.892
_refine_ls_R_factor_all 0.0537
_refine_ls_R_factor_gt 0.0317
_refine_ls_shift/su_max 0.000
_refine_ls_shift/su_mean 0.000
_refine_ls_structure_factor_coef Fsqd
_refine_ls_weighting_details 'calc w=1/[\s^2^(Fo^2^)+(0.0365P)^2^+0.0000P] where P=(Fo^2^+2Fc^2^)/3'
_refine_ls_weighting_scheme calc
_refine_ls_wR_factor_gt 0.0644
_refine_ls_wR_factor_ref 0.0691
_reflns_number_gt 2473
_reflns_number_total 3414
_reflns_threshold_expression >2sigma(I)
_cod_data_source_file om401058e_si_002.cif
_cod_data_source_block i0972
_cod_original_sg_symbol_H-M 'P 21/c'
_cod_database_code 4082645

loop_
_symmetry_equiv_pos_as_xyz
'x, y, z'
'-x, y+1/2, -z+1/2'
'-x, -y, -z'
'x, -y-1/2, z-1/2'

loop_
_atom_site_label
_atom_site_type_symbol
_atom_site_fract_x
_atom_site_fract_y
_atom_site_fract_z
_atom_site_U_iso_or_equiv
_atom_site_adp_type
_atom_site_occupancy
_atom_site_symmetry_multiplicity
_atom_site_calc_flag
_atom_site_refinement_flags
C1 C 0.12186(12) 0.07505(16) 0.88869(10) 0.0302(4) Uani 1 1 d .
H1A H 0.0705 0.0242 0.9103 0.036 Uiso 1 1 calc R
C2 C 0.20635(12) 0.23029(17) 0.82705(10) 0.0304(4) Uani 1 1 d .
C3 C 0.25937(13) -0.08593(16) 0.92306(10) 0.0319(4) Uani 1 1 d .
C4 C 0.35665(15) -0.1070(2) 0.91136(13) 0.0476(5) Uani 1 1 d .
H4A H 0.3952 -0.0370 0.8901 0.057 Uiso 1 1 calc R
C5 C 0.39722(17) -0.2328(2) 0.93122(15) 0.0588(6) Uani 1 1 d .
H5A H 0.4639 -0.2493 0.9227 0.071 Uiso 1 1 calc R
C6 C 0.34129(17) -0.3334(2) 0.96311(12) 0.0505(5) Uani 1 1 d .
H6A H 0.3692 -0.4194 0.9758 0.061 Uiso 1 1 calc R
C7 C 0.24527(16) -0.30960(19) 0.97665(12) 0.0463(5) Uani 1 1 d .
H7A H 0.2075 -0.3791 0.9997 0.056 Uiso 1 1 calc R
C8 C 0.20267(15) -0.18488(18) 0.95694(12) 0.0407(4) Uani 1 1 d .
H8A H 0.1363 -0.1682 0.9665 0.049 Uiso 1 1 calc R
C9 C 0.02500(12) 0.27719(17) 0.83818(10) 0.0307(4) Uani 1 1 d .
C10 C -0.06303(13) 0.22324(18) 0.79666(11) 0.0359(4) Uani 1 1 d .
H10A H -0.0657 0.1342 0.7734 0.043 Uiso 1 1 calc R
C11 C -0.14727(14) 0.30137(19) 0.78961(12) 0.0406(4) Uani 1 1 d .
H11A H -0.2085 0.2654 0.7624 0.049 Uiso 1 1 calc R
C12 C -0.14227(14) 0.43191(19) 0.82227(11) 0.0414(4) Uani 1 1 d .
H12A H -0.2000 0.4855 0.8164 0.050 Uiso 1 1 calc R
C13 C -0.05366(14) 0.48471(18) 0.86335(12) 0.0411(4) Uani 1 1 d .
H13A H -0.0509 0.5742 0.8856 0.049 Uiso 1 1 calc R
C14 C 0.03092(13) 0.40751(17) 0.87215(11) 0.0357(4) Uani 1 1 d .
H14A H 0.0918 0.4429 0.9008 0.043 Uiso 1 1 calc R
C15 C 0.31219(12) 0.40653(16) 0.77164(10) 0.0314(4) Uani 1 1 d .
C16 C 0.31043(14) 0.50967(17) 0.70578(11) 0.0382(4) Uani 1 1 d .
H16A H 0.2502 0.5334 0.6691 0.046 Uiso 1 1 calc R
C17 C 0.39573(15) 0.57731(19) 0.69378(12) 0.0444(5) Uani 1 1 d .
H17A H 0.3939 0.6475 0.6488 0.053 Uiso 1 1 calc R
C18 C 0.48422(14) 0.54379(19) 0.74672(12) 0.0438(4) Uani 1 1 d .
H18A H 0.5427 0.5913 0.7388 0.053 Uiso 1 1 calc R
C19 C 0.48636(14) 0.44068(18) 0.81095(12) 0.0412(4) Uani 1 1 d .
H19A H 0.5470 0.4168 0.8468 0.049 Uiso 1 1 calc R
C20 C 0.40093(13) 0.37098(18) 0.82413(11) 0.0356(4) Uani 1 1 d .
H20A H 0.4033 0.3000 0.8685 0.043 Uiso 1 1 calc R
C21 C 0.31819(14) 0.1976(2) 0.57213(13) 0.0471(5) Uani 1 1 d .
H21A H 0.3677 0.1420 0.5469 0.057 Uiso 1 1 calc R
H21B H 0.3198 0.1805 0.6398 0.057 Uiso 1 1 calc R
H21C H 0.3325 0.2921 0.5620 0.057 Uiso 1 1 calc R
N1 N 0.27051(10) 0.13636(14) 0.85359(9) 0.0318(3) Uani 1 1 d .
N2 N 0.21504(10) 0.03996(13) 0.89311(8) 0.0298(3) Uani 1 1 d .
N3 N 0.11288(10) 0.19626(13) 0.84796(8) 0.0297(3) Uani 1 1 d .
N4 N 0.22093(11) 0.34691(15) 0.78221(10) 0.0334(3) Uani 1 1 d .
H4 H 0.1739(15) 0.3645(19) 0.7418(13) 0.040 Uiso 1 1 d .
Cl1 Cl 0.07165(3) 0.36686(4) 0.59633(3) 0.03829(12) Uani 1 1 d .
O1 O 0.22408(9) 0.16614(13) 0.52554(8) 0.0448(3) Uani 1 1 d .
H1 H 0.1813 0.2111 0.5489 0.067 Uiso 1 1 calc R

loop_
_atom_site_aniso_label
_atom_site_aniso_U_11
_atom_site_aniso_U_22
_atom_site_aniso_U_33
_atom_site_aniso_U_23
_atom_site_aniso_U_13
_atom_site_aniso_U_12
C1 0.0308(9) 0.0307(9) 0.0294(7) -0.0011(6) 0.0052(6) -0.0010(8)
C2 0.0288(9) 0.0320(9) 0.0305(8) -0.0018(7) 0.0039(6) -0.0014(8)
C3 0.0366(9) 0.0285(8) 0.0305(8) -0.0002(6) 0.0042(7) 0.0042(8)
C4 0.0412(11) 0.0423(11) 0.0619(11) 0.0118(9) 0.0162(9) 0.0083(9)
C5 0.0531(14) 0.0561(13) 0.0707(13) 0.0156(11) 0.0209(10) 0.0240(12)
C6 0.0708(15) 0.0378(11) 0.0433(10) 0.0054(8) 0.0091(9) 0.0173(11)
C7 0.0622(13) 0.0345(10) 0.0412(9) 0.0060(8) 0.0021(9) -0.0016(10)
C8 0.0428(11) 0.0359(10) 0.0440(10) 0.0062(7) 0.0073(8) 0.0012(9)
C9 0.0304(9) 0.0316(9) 0.0305(8) 0.0039(6) 0.0059(6) 0.0032(8)
C10 0.0346(10) 0.0349(10) 0.0380(8) 0.0012(7) 0.0042(7) -0.0014(8)
C11 0.0309(10) 0.0479(11) 0.0426(9) 0.0074(8) 0.0040(7) 0.0024(9)
C12 0.0380(11) 0.0445(11) 0.0431(9) 0.0110(8) 0.0113(8) 0.0130(9)
C13 0.0486(12) 0.0345(10) 0.0418(9) 0.0040(7) 0.0120(8) 0.0081(9)
C14 0.0360(10) 0.0331(9) 0.0381(9) -0.0002(7) 0.0049(7) 0.0016(8)
C15 0.0327(9) 0.0288(9) 0.0339(8) -0.0040(6) 0.0081(7) -0.0024(8)
C16 0.0398(10) 0.0350(10) 0.0397(9) 0.0036(7) 0.0041(7) -0.0027(8)
C17 0.0516(12) 0.0378(10) 0.0451(10) 0.0038(8) 0.0109(8) -0.0099(10)
C18 0.0393(11) 0.0417(11) 0.0524(10) -0.0031(8) 0.0135(8) -0.0111(9)
C19 0.0315(10) 0.0413(11) 0.0500(10) -0.0057(8) 0.0027(8) -0.0028(9)
C20 0.0370(10) 0.0326(9) 0.0373(8) 0.0005(7) 0.0048(7) -0.0029(8)
C21 0.0415(11) 0.0492(12) 0.0494(10) -0.0083(9) 0.0007(8) 0.0045(10)
N1 0.0309(7) 0.0291(7) 0.0361(7) 0.0025(6) 0.0070(6) -0.0025(7)
N2 0.0288(8) 0.0279(7) 0.0331(7) 0.0018(5) 0.0060(5) -0.0009(6)
N3 0.0278(8) 0.0285(7) 0.0332(7) 0.0011(5) 0.0053(5) 0.0000(6)
N4 0.0291(8) 0.0332(8) 0.0374(7) 0.0076(6) 0.0024(6) -0.0008(6)
Cl1 0.0345(2) 0.0420(2) 0.0382(2) 0.00302(18) 0.00349(16) 0.0062(2)
O1 0.0388(7) 0.0474(8) 0.0479(7) -0.0040(5) 0.0044(5) 0.0028(6)

loop_
_atom_type_symbol
_atom_type_description
_atom_type_scat_dispersion_real
_atom_type_scat_dispersion_imag
_atom_type_scat_source
C C 0.0033 0.0016 'International Tables Vol C Tables 4.2.6.8 and 6.1.1.4'
H H 0.0000 0.0000 'International Tables Vol C Tables 4.2.6.8 and 6.1.1.4'
N N 0.0061 0.0033 'International Tables Vol C Tables 4.2.6.8 and 6.1.1.4'
Cl Cl 0.1484 0.1585 'International Tables Vol C Tables 4.2.6.8 and 6.1.1.4'
O O 0.0106 0.0060 'International Tables Vol C Tables 4.2.6.8 and 6.1.1.4'

loop_
_geom_angle_atom_site_label_1
_geom_angle_atom_site_label_2
_geom_angle_atom_site_label_3
_geom_angle
N2 C1 N3 107.27(14)
N2 C1 H1A 126.4
N3 C1 H1A 126.4
N1 C2 N4 128.36(15)
N1 C2 N3 111.29(14)
N4 C2 N3 120.32(15)
C4 C3 C8 121.71(16)
C4 C3 N2 118.38(15)
C8 C3 N2 119.78(15)
C3 C4 C5 118.75(18)
C3 C4 H4A 120.6
C5 C4 H4A 120.6
C6 C5 C4 120.3(2)
C6 C5 H5A 119.8
C4 C5 H5A 119.8
C7 C6 C5 120.10(18)
C7 C6 H6A 119.9
C5 C6 H6A 119.9
C6 C7 C8 120.75(18)
C6 C7 H7A 119.6
C8 C7 H7A 119.6
C3 C8 C7 118.30(18)
C3 C8 H8A 120.9
C7 C8 H8A 120.9
C10 C9 C14 121.67(16)
C10 C9 N3 119.54(15)
C14 C9 N3 118.78(15)
C9 C10 C11 118.85(17)
C9 C10 H10A 120.6
C11 C10 H10A 120.6
C12 C11 C10 120.11(17)
C12 C11 H11A 119.9
C10 C11 H11A 119.9
C13 C12 C11 120.42(17)
C13 C12 H12A 119.8
C11 C12 H12A 119.8
C14 C13 C12 120.24(17)
C14 C13 H13A 119.9
C12 C13 H13A 119.9
C13 C14 C9 118.71(17)
C13 C14 H14A 120.6
C9 C14 H14A 120.6
C20 C15 C16 119.54(16)
C20 C15 N4 124.02(15)
C16 C15 N4 116.42(15)
C17 C16 C15 120.25(17)
C17 C16 H16A 119.9
C15 C16 H16A 119.9
C16 C17 C18 120.58(17)
C16 C17 H17A 119.7
C18 C17 H17A 119.7
C19 C18 C17 119.25(17)
C19 C18 H18A 120.4
C17 C18 H18A 120.4
C18 C19 C20 121.07(17)
C18 C19 H19A 119.5
C20 C19 H19A 119.5
C15 C20 C19 119.30(16)
C15 C20 H20A 120.4
C19 C20 H20A 120.4
O1 C21 H21A 109.5
O1 C21 H21B 109.5
H21A C21 H21B 109.5
O1 C21 H21C 109.5
H21A C21 H21C 109.5
H21B C21 H21C 109.5
C2 N1 N2 103.61(13)
C1 N2 N1 111.73(13)
C1 N2 C3 128.11(14)
N1 N2 C3 119.78(13)
C1 N3 C2 106.09(14)
C1 N3 C9 125.35(13)
C2 N3 C9 128.28(13)
C2 N4 C15 126.79(15)
C2 N4 H4 111.3(14)
C15 N4 H4 117.3(13)
C21 O1 H1 109.5

loop_
_geom_bond_atom_site_label_1
_geom_bond_atom_site_label_2
_geom_bond_distance
C1 N2 1.317(2)
C1 N3 1.345(2)
C1 H1A 0.9500
C2 N1 1.310(2)
C2 N4 1.358(2)
C2 N3 1.392(2)
C3 C4 1.379(3)
C3 C8 1.383(2)
C3 N2 1.440(2)
C4 C5 1.390(3)
C4 H4A 0.9500
C5 C6 1.377(3)
C5 H5A 0.9500
C6 C7 1.373(3)
C6 H6A 0.9500
C7 C8 1.391(3)
C7 H7A 0.9500
C8 H8A 0.9500
C9 C10 1.384(2)
C9 C14 1.391(2)
C9 N3 1.442(2)
C10 C11 1.386(2)
C10 H10A 0.9500
C11 C12 1.386(3)
C11 H11A 0.9500
C12 C13 1.384(3)
C12 H12A 0.9500
C13 C14 1.384(3)
C13 H13A 0.9500
C14 H14A 0.9500
C15 C20 1.391(2)
C15 C16 1.395(2)
C15 N4 1.409(2)
C16 C17 1.379(3)
C16 H16A 0.9500
C17 C18 1.387(3)
C17 H17A 0.9500
C18 C19 1.379(3)
C18 H18A 0.9500
C19 C20 1.395(3)
C19 H19A 0.9500
C20 H20A 0.9500
C21 O1 1.409(2)
C21 H21A 0.9800
C21 H21B 0.9800
C21 H21C 0.9800
N1 N2 1.3906(18)
N4 H4 0.83(2)
O1 H1 0.8400
